data_7241595
loop_
_publ_author_name
'Craddock, Drew E.'
'Parks, McKenzie J.'
'Taylor, Lauren A.'
'Wagner, Benjamin L.'
'Ruf, Michael'
'Wheeler, Kraig A.'

_publ_section_title
;
 Increasing the structural boundary of quasiracemate formation:
 4-substituted naphthylamides
;
_journal_issue 1
_journal_name_full CrystEngComm
_journal_page_first 210
_journal_page_last 215
_journal_paper_doi 10.1039/D0CE01331E
_journal_volume 23
_journal_year 2021
_chemical_formula_moiety 'C19 H16 F N O'
_chemical_formula_sum 'C19 H16 F N O'
_chemical_formula_weight 293.33
_space_group_crystal_system triclinic
_space_group_IT_number 2
_space_group_name_Hall '-P 1'
_space_group_name_H-M_alt 'P -1'
_atom_sites_solution_hydrogens mixed
_atom_sites_solution_primary direct
_audit_creation_method SHELXL-2018/3
_audit_update_record
;
2020-08-28 deposited with the CCDC.	2020-11-17 downloaded from the CCDC.
;
_cell_angle_alpha 74.356(8)
_cell_angle_beta 86.699(8)
_cell_angle_gamma 72.907(8)
_cell_formula_units_Z 4
_cell_length_a 9.9304(9)
_cell_length_b 10.2239(9)
_cell_length_c 15.3905(14)
_cell_measurement_reflns_used 5782
_cell_measurement_temperature 100(2)
_cell_measurement_theta_max 54.50
_cell_measurement_theta_min 3.63
_cell_volume 1437.8(2)
_computing_cell_refinement 'SAINT V8.38A (Bruker, 2017)'
_computing_data_collection 'APEX3 v2018.7-2 (Bruker, 2018)'
_computing_data_reduction 'SAINT V8.38A (Bruker, 2017)'
_computing_molecular_graphics 'XSEED (Barbour, 2001)'
_computing_publication_material 'XSEED (Barbour, 2001)'
_computing_structure_refinement 'SHELXL-2018/3 (Sheldrick, 2015)'
_computing_structure_solution 'SHELXT-2018/2 (Sheldrick, 2015)'
_diffrn_ambient_temperature 100(2)
_diffrn_detector 'Bruker Photon II CPAD'
_diffrn_detector_area_resol_mean 7.9
_diffrn_detector_type 'CPAD Area Detector'
_diffrn_measured_fraction_theta_full 0.994
_diffrn_measured_fraction_theta_max 0.814
_diffrn_measurement_device 'Kappa Four-Circle Diffractometer'
_diffrn_measurement_device_type 'Bruker D8 Venture'
_diffrn_measurement_method '\f and \w scans'
_diffrn_radiation_monochromator 'Double Bounce Multilayer Mirrors'
_diffrn_radiation_probe x-ray
_diffrn_radiation_type MoK\a
_diffrn_radiation_wavelength 0.71073
_diffrn_reflns_av_R_equivalents 0.0418
_diffrn_reflns_av_unetI/netI 0.0634
_diffrn_reflns_Laue_measured_fraction_full 0.994
_diffrn_reflns_Laue_measured_fraction_max 0.814
_diffrn_reflns_limit_h_max 13
_diffrn_reflns_limit_h_min -11
_diffrn_reflns_limit_k_max 13
_diffrn_reflns_limit_k_min -13
_diffrn_reflns_limit_l_max 20
_diffrn_reflns_limit_l_min -20
_diffrn_reflns_number 14486
_diffrn_reflns_point_group_measured_fraction_full 0.994
_diffrn_reflns_point_group_measured_fraction_max 0.814
_diffrn_reflns_theta_full 25.242
_diffrn_reflns_theta_max 29.032
_diffrn_reflns_theta_min 2.521
_diffrn_source 'Microsource IuS Incoatec 3.0'
_exptl_absorpt_coefficient_mu 0.092
_exptl_absorpt_correction_T_max 0.7712
_exptl_absorpt_correction_T_min 0.6209
_exptl_absorpt_correction_type multi-scan
_exptl_absorpt_process_details
; 
SADABS-2016/2 (Bruker AXS)
;
_exptl_crystal_colour colourless
_exptl_crystal_density_diffrn 1.355
_exptl_crystal_description needle
_exptl_crystal_F_000 616
_exptl_crystal_recrystallization_method 'Re-crystallisation from solvent: MeOH'
_exptl_crystal_size_max 0.281
_exptl_crystal_size_mid 0.107
_exptl_crystal_size_min 0.045
_exptl_transmission_factor_max 0.7509
_exptl_transmission_factor_min 0.6389
_refine_diff_density_max 0.224
_refine_diff_density_min -0.255
_refine_diff_density_rms 0.053
_refine_ls_extinction_method none
_refine_ls_goodness_of_fit_ref 1.041
_refine_ls_hydrogen_treatment mixed
_refine_ls_matrix_type full
_refine_ls_number_parameters 405
_refine_ls_number_reflns 6234
_refine_ls_number_restraints 0
_refine_ls_restrained_S_all 1.041
_refine_ls_R_factor_all 0.0864
_refine_ls_R_factor_gt 0.0562
_refine_ls_shift/su_max 0.000
_refine_ls_shift/su_mean 0.000
_refine_ls_structure_factor_coef Fsqd
_refine_ls_weighting_details 'w=1/[\s^2^(Fo^2^)+(0.0396P)^2^+0.6420P] where P=(Fo^2^+2Fc^2^)/3'
_refine_ls_weighting_scheme calc
_refine_ls_wR_factor_gt 0.1122
_refine_ls_wR_factor_ref 0.1271
_reflns_Friedel_coverage 0.000
_reflns_number_gt 4477
_reflns_number_total 6234
_reflns_threshold_expression 'I > 2\s(I)'
_cod_data_source_file d0ce01331e2.cif
_cod_data_source_block kw-c-2
_cod_depositor_comments
;
The following automatic conversions were performed:

data item '_diffrn_radiation_probe' value 'X-ray' was changed to
'x-ray' in accordance with the
/home/data/users/saulius/crontab/automatic-downloads/rss-feeds/RSC/lib/dictionaries/cif_core.dic
dictionary named 'cif_core.dic' version 2.4.2 last updated on
2011-04-26.

Automatic conversion script
Id: cif_fix_values 7556 2019-12-06 15:28:31Z antanas 

 Adding full bibliography for 7241590--7241596.cif.
;
_cod_database_code 7241595
_shelx_shelxl_version_number 2018/3
_shelx_space_group_comment
;
The symmetry employed for this shelxl refinement is uniquely defined
by the following loop, which should always be used as a source of
symmetry information in preference to the above space-group names.
They are only intended as comments.
;

loop_
_space_group_symop_operation_xyz
'x, y, z'
'-x, -y, -z'

loop_
_atom_site_label
_atom_site_type_symbol
_atom_site_fract_x
_atom_site_fract_y
_atom_site_fract_z
_atom_site_U_iso_or_equiv
_atom_site_adp_type
_atom_site_occupancy
_atom_site_site_symmetry_order
_atom_site_calc_flag
_atom_site_refinement_flags_posn
_atom_site_refinement_flags_adp
_atom_site_refinement_flags_occupancy
_atom_site_disorder_assembly
_atom_site_disorder_group
F1 F 0.03039(12) 0.44755(13) 0.92070(8) 0.0308(3) Uani 1 1 d . . . . .
F2 F 0.04272(13) 0.88288(14) 0.96148(9) 0.0344(3) Uani 1 1 d . . . . .
O1A O 0.62291(15) 0.05257(14) 0.85348(10) 0.0250(3) Uani 1 1 d . . . . .
N1A N 0.67387(18) 0.26245(18) 0.81543(11) 0.0181(4) Uani 1 1 d . . . . .
H1A H 0.645(2) 0.349(2) 0.8182(14) 0.022 Uiso 1 1 d . U . . .
C1A C 0.5876(2) 0.1821(2) 0.84551(13) 0.0195(4) Uani 1 1 d . . . . .
C2A C 0.4414(2) 0.2577(2) 0.86766(13) 0.0183(4) Uani 1 1 d . . . . .
C3A C 0.3719(2) 0.1900(2) 0.93873(14) 0.0243(5) Uani 1 1 d . . . . .
H3A H 0.420118 0.098493 0.975048 0.029 Uiso 1 1 calc R U . . .
C4A C 0.2340(2) 0.2534(2) 0.95751(14) 0.0267(5) Uani 1 1 d . . . . .
H4A H 0.187444 0.207500 1.006695 0.032 Uiso 1 1 calc R U . . .
C5A C 0.1665(2) 0.3843(2) 0.90314(14) 0.0226(5) Uani 1 1 d . . . . .
C6A C 0.2295(2) 0.4547(2) 0.83156(14) 0.0233(5) Uani 1 1 d . . . . .
H6A H 0.178988 0.544693 0.794458 0.028 Uiso 1 1 calc R U . . .
C7A C 0.3688(2) 0.3914(2) 0.81464(14) 0.0223(5) Uani 1 1 d . . . . .
H7A H 0.415115 0.439715 0.766446 0.027 Uiso 1 1 calc R U . . .
C8A C 0.8139(2) 0.2071(2) 0.78136(13) 0.0193(4) Uani 1 1 d . . . . .
H8A H 0.850599 0.104631 0.814655 0.023 Uiso 1 1 calc R U . . .
C9A C 0.9122(2) 0.2841(2) 0.80364(14) 0.0225(5) Uani 1 1 d . . . . .
H9A1 H 0.868885 0.386790 0.782463 0.034 Uiso 1 1 calc R U . . .
H9A2 H 1.002084 0.257590 0.773702 0.034 Uiso 1 1 calc R U . . .
H9A3 H 0.928759 0.257254 0.869089 0.034 Uiso 1 1 calc R U . . .
C10A C 0.8090(2) 0.2156(2) 0.68080(13) 0.0185(4) Uani 1 1 d . . . . .
C11A C 0.6894(2) 0.2749(2) 0.62789(13) 0.0183(4) Uani 1 1 d . . . . .
H11A H 0.603782 0.316793 0.653680 0.022 Uiso 1 1 calc R U . . .
C12A C 0.6891(2) 0.27590(19) 0.53494(13) 0.0170(4) Uani 1 1 d . . . . .
C13A C 0.5651(2) 0.3317(2) 0.48022(14) 0.0201(4) Uani 1 1 d . . . . .
H13A H 0.478350 0.373098 0.505073 0.024 Uiso 1 1 calc R U . . .
C14A C 0.5677(2) 0.3270(2) 0.39183(14) 0.0230(5) Uani 1 1 d . . . . .
H14A H 0.483302 0.364751 0.356116 0.028 Uiso 1 1 calc R U . . .
C15A C 0.6958(2) 0.2661(2) 0.35403(14) 0.0237(5) Uani 1 1 d . . . . .
H15A H 0.697324 0.262858 0.292865 0.028 Uiso 1 1 calc R U . . .
C16A C 0.8179(2) 0.2118(2) 0.40488(13) 0.0222(5) Uani 1 1 d . . . . .
H16A H 0.903707 0.171709 0.378534 0.027 Uiso 1 1 calc R U . . .
C17A C 0.8179(2) 0.2145(2) 0.49668(13) 0.0189(4) Uani 1 1 d . . . . .
C18A C 0.9409(2) 0.1546(2) 0.55220(14) 0.0204(4) Uani 1 1 d . . . . .
H18A H 1.027821 0.113884 0.527215 0.025 Uiso 1 1 calc R U . . .
C19A C 0.9372(2) 0.1540(2) 0.64127(14) 0.0201(4) Uani 1 1 d . . . . .
H19A H 1.021268 0.112118 0.677311 0.024 Uiso 1 1 calc R U . . .
O1B O 0.61891(15) 0.56176(14) 0.82429(10) 0.0255(4) Uani 1 1 d . . . . .
N1B N 0.67162(18) 0.76455(18) 0.81730(11) 0.0195(4) Uani 1 1 d . . . . .
H1B H 0.647(2) 0.847(2) 0.8292(14) 0.023 Uiso 1 1 d . U . . .
C1B C 0.5856(2) 0.6818(2) 0.83680(13) 0.0200(4) Uani 1 1 d . . . . .
C2B C 0.4440(2) 0.7402(2) 0.87390(13) 0.0194(4) Uani 1 1 d . . . . .
C3B C 0.3746(2) 0.6456(2) 0.92345(13) 0.0222(5) Uani 1 1 d . . . . .
H3B H 0.420211 0.546528 0.936000 0.027 Uiso 1 1 calc R U . . .
C4B C 0.2407(2) 0.6921(2) 0.95492(14) 0.0248(5) Uani 1 1 d . . . . .
H4B H 0.194370 0.627004 0.989932 0.030 Uiso 1 1 calc R U . . .
C5B C 0.1770(2) 0.8356(2) 0.93382(14) 0.0241(5) Uani 1 1 d . . . . .
C6B C 0.2401(2) 0.9339(2) 0.88532(15) 0.0272(5) Uani 1 1 d . . . . .
H6B H 0.192296 1.032497 0.872250 0.033 Uiso 1 1 calc R U . . .
C7B C 0.3765(2) 0.8857(2) 0.85556(14) 0.0234(5) Uani 1 1 d . . . . .
H7B H 0.423406 0.951747 0.822804 0.028 Uiso 1 1 calc R U . . .
C8B C 0.8045(2) 0.7245(2) 0.77008(13) 0.0188(4) Uani 1 1 d . . . . .
H8B H 0.847132 0.619520 0.792639 0.023 Uiso 1 1 calc R U . . .
C9B C 0.9062(2) 0.7968(2) 0.79265(14) 0.0233(5) Uani 1 1 d . . . . .
H9B1 H 0.863472 0.899877 0.774834 0.035 Uiso 1 1 calc R U . . .
H9B2 H 0.993666 0.772292 0.759957 0.035 Uiso 1 1 calc R U . . .
H9B3 H 0.927042 0.764929 0.857725 0.035 Uiso 1 1 calc R U . . .
C10B C 0.7756(2) 0.7599(2) 0.66924(13) 0.0189(4) Uani 1 1 d . . . . .
C11B C 0.8147(2) 0.6581(2) 0.62293(13) 0.0185(4) Uani 1 1 d . . . . .
H11B H 0.863752 0.563626 0.654308 0.022 Uiso 1 1 calc R U . . .
C12B C 0.7839(2) 0.6899(2) 0.52907(13) 0.0181(4) Uani 1 1 d . . . . .
C13B C 0.8206(2) 0.5845(2) 0.48111(14) 0.0212(5) Uani 1 1 d . . . . .
H13B H 0.867953 0.489138 0.511847 0.025 Uiso 1 1 calc R U . . .
C14B C 0.7885(2) 0.6186(2) 0.39074(14) 0.0239(5) Uani 1 1 d . . . . .
H14B H 0.813549 0.546975 0.359332 0.029 Uiso 1 1 calc R U . . .
C15B C 0.7183(2) 0.7602(2) 0.34419(14) 0.0245(5) Uani 1 1 d . . . . .
H15B H 0.697096 0.783229 0.281494 0.029 Uiso 1 1 calc R U . . .
C16B C 0.6807(2) 0.8637(2) 0.38857(14) 0.0216(5) Uani 1 1 d . . . . .
H16B H 0.633195 0.958242 0.356514 0.026 Uiso 1 1 calc R U . . .
C17B C 0.7118(2) 0.8319(2) 0.48217(13) 0.0179(4) Uani 1 1 d . . . . .
C18B C 0.6739(2) 0.9361(2) 0.53107(14) 0.0205(4) Uani 1 1 d . . . . .
H18B H 0.626624 1.031624 0.500589 0.025 Uiso 1 1 calc R U . . .
C19B C 0.7044(2) 0.9015(2) 0.62158(14) 0.0198(4) Uani 1 1 d . . . . .
H19B H 0.677505 0.973204 0.652936 0.024 Uiso 1 1 calc R U . . .

loop_
_atom_site_aniso_label
_atom_site_aniso_U_11
_atom_site_aniso_U_22
_atom_site_aniso_U_33
_atom_site_aniso_U_23
_atom_site_aniso_U_13
_atom_site_aniso_U_12
F1 0.0192(7) 0.0382(7) 0.0379(7) -0.0186(6) 0.0057(6) -0.0059(6)
F2 0.0226(7) 0.0427(8) 0.0435(8) -0.0219(7) 0.0104(6) -0.0104(6)
O1A 0.0255(8) 0.0169(7) 0.0336(8) -0.0076(7) 0.0051(7) -0.0078(6)
N1A 0.0204(9) 0.0150(8) 0.0213(9) -0.0076(8) 0.0040(7) -0.0066(7)
C1A 0.0252(11) 0.0202(10) 0.0138(9) -0.0047(8) -0.0012(8) -0.0071(9)
C2A 0.0213(11) 0.0198(10) 0.0171(10) -0.0073(9) 0.0014(8) -0.0089(9)
C3A 0.0251(12) 0.0239(11) 0.0207(11) 0.0000(9) -0.0003(9) -0.0073(9)
C4A 0.0271(12) 0.0346(13) 0.0192(11) -0.0060(10) 0.0069(9) -0.0123(10)
C5A 0.0157(11) 0.0306(12) 0.0266(11) -0.0188(10) 0.0027(9) -0.0047(9)
C6A 0.0219(12) 0.0192(11) 0.0278(11) -0.0069(9) -0.0015(9) -0.0034(9)
C7A 0.0256(12) 0.0215(11) 0.0229(11) -0.0059(9) 0.0032(9) -0.0120(9)
C8A 0.0178(11) 0.0193(10) 0.0208(10) -0.0062(9) 0.0019(9) -0.0050(9)
C9A 0.0238(12) 0.0237(11) 0.0223(11) -0.0078(9) -0.0010(9) -0.0084(9)
C10A 0.0202(11) 0.0166(10) 0.0220(10) -0.0069(9) 0.0023(9) -0.0088(8)
C11A 0.0166(11) 0.0166(10) 0.0234(10) -0.0081(9) 0.0034(9) -0.0054(8)
C12A 0.0164(10) 0.0130(9) 0.0232(10) -0.0047(8) 0.0012(8) -0.0068(8)
C13A 0.0189(11) 0.0167(10) 0.0259(11) -0.0055(9) 0.0015(9) -0.0071(8)
C14A 0.0249(12) 0.0201(11) 0.0237(11) 0.0001(9) -0.0025(9) -0.0107(9)
C15A 0.0318(13) 0.0220(11) 0.0196(10) -0.0044(9) 0.0027(9) -0.0129(10)
C16A 0.0250(12) 0.0214(11) 0.0218(11) -0.0058(9) 0.0053(9) -0.0101(9)
C17A 0.0189(11) 0.0166(10) 0.0231(11) -0.0051(9) 0.0029(9) -0.0088(9)
C18A 0.0179(11) 0.0209(10) 0.0257(11) -0.0088(9) 0.0065(9) -0.0091(9)
C19A 0.0147(10) 0.0207(10) 0.0260(11) -0.0066(9) -0.0012(9) -0.0063(9)
O1B 0.0266(8) 0.0192(8) 0.0334(9) -0.0113(7) 0.0041(7) -0.0076(6)
N1B 0.0201(9) 0.0188(9) 0.0226(9) -0.0097(8) 0.0039(7) -0.0067(7)
C1B 0.0236(11) 0.0203(10) 0.0163(10) -0.0033(9) -0.0021(9) -0.0074(9)
C2B 0.0212(11) 0.0221(11) 0.0167(10) -0.0072(9) -0.0011(8) -0.0069(9)
C3B 0.0273(12) 0.0218(11) 0.0189(10) -0.0053(9) -0.0018(9) -0.0087(9)
C4B 0.0273(12) 0.0296(12) 0.0215(11) -0.0089(10) 0.0066(9) -0.0132(10)
C5B 0.0191(11) 0.0317(12) 0.0259(11) -0.0163(10) 0.0056(9) -0.0068(10)
C6B 0.0227(12) 0.0228(11) 0.0353(13) -0.0094(10) -0.0011(10) -0.0032(9)
C7B 0.0231(12) 0.0223(11) 0.0264(11) -0.0053(9) 0.0012(9) -0.0102(9)
C8B 0.0191(11) 0.0189(10) 0.0196(10) -0.0077(9) 0.0020(9) -0.0052(9)
C9B 0.0221(11) 0.0255(11) 0.0237(11) -0.0097(10) 0.0025(9) -0.0066(9)
C10B 0.0161(10) 0.0216(10) 0.0215(10) -0.0070(9) 0.0023(8) -0.0082(9)
C11B 0.0148(10) 0.0176(10) 0.0235(11) -0.0044(9) -0.0003(8) -0.0059(8)
C12B 0.0152(10) 0.0200(10) 0.0209(10) -0.0058(9) 0.0011(8) -0.0076(8)
C13B 0.0173(11) 0.0195(10) 0.0275(11) -0.0067(9) 0.0013(9) -0.0061(9)
C14B 0.0246(12) 0.0277(11) 0.0238(11) -0.0129(10) 0.0027(9) -0.0092(9)
C15B 0.0241(12) 0.0309(12) 0.0205(11) -0.0069(10) -0.0008(9) -0.0108(10)
C16B 0.0179(11) 0.0230(11) 0.0231(11) -0.0019(9) -0.0018(9) -0.0080(9)
C17B 0.0138(10) 0.0202(10) 0.0211(10) -0.0055(9) 0.0030(8) -0.0076(8)
C18B 0.0169(11) 0.0172(10) 0.0266(11) -0.0030(9) 0.0009(9) -0.0066(8)
C19B 0.0186(11) 0.0194(10) 0.0245(11) -0.0092(9) 0.0025(9) -0.0074(9)

loop_
_atom_type_symbol
_atom_type_description
_atom_type_scat_dispersion_real
_atom_type_scat_dispersion_imag
_atom_type_scat_source
C C 0.0033 0.0016 'International Tables Vol C Tables 4.2.6.8 and 6.1.1.4'
H H 0.0000 0.0000 'International Tables Vol C Tables 4.2.6.8 and 6.1.1.4'
N N 0.0061 0.0033 'International Tables Vol C Tables 4.2.6.8 and 6.1.1.4'
O O 0.0106 0.0060 'International Tables Vol C Tables 4.2.6.8 and 6.1.1.4'
F F 0.0171 0.0103 'International Tables Vol C Tables 4.2.6.8 and 6.1.1.4'

loop_
_geom_angle_atom_site_label_1
_geom_angle_atom_site_label_2
_geom_angle_atom_site_label_3
_geom_angle
_geom_angle_site_symmetry_1
_geom_angle_site_symmetry_3
_geom_angle_publ_flag
C1A N1A C8A 122.58(17) . . ?
C1A N1A H1A 117.0(15) . . ?
C8A N1A H1A 120.4(15) . . ?
O1A C1A N1A 123.09(19) . . ?
O1A C1A C2A 120.57(18) . . ?
N1A C1A C2A 116.32(17) . . ?
C3A C2A C7A 118.62(19) . . ?
C3A C2A C1A 119.84(18) . . ?
C7A C2A C1A 121.39(18) . . ?
C4A C3A C2A 121.3(2) . . ?
C4A C3A H3A 119.4 . . ?
C2A C3A H3A 119.4 . . ?
C5A C4A C3A 118.03(19) . . ?
C5A C4A H4A 121.0 . . ?
C3A C4A H4A 121.0 . . ?
F1 C5A C4A 118.57(19) . . ?
F1 C5A C6A 118.43(19) . . ?
C4A C5A C6A 123.00(19) . . ?
C5A C6A C7A 118.4(2) . . ?
C5A C6A H6A 120.8 . . ?
C7A C6A H6A 120.8 . . ?
C6A C7A C2A 120.63(19) . . ?
C6A C7A H7A 119.7 . . ?
C2A C7A H7A 119.7 . . ?
N1A C8A C9A 108.96(15) . . ?
N1A C8A C10A 112.02(16) . . ?
C9A C8A C10A 112.84(16) . . ?
N1A C8A H8A 107.6 . . ?
C9A C8A H8A 107.6 . . ?
C10A C8A H8A 107.6 . . ?
C8A C9A H9A1 109.5 . . ?
C8A C9A H9A2 109.5 . . ?
H9A1 C9A H9A2 109.5 . . ?
C8A C9A H9A3 109.5 . . ?
H9A1 C9A H9A3 109.5 . . ?
H9A2 C9A H9A3 109.5 . . ?
C11A C10A C19A 118.60(18) . . ?
C11A C10A C8A 124.03(17) . . ?
C19A C10A C8A 117.36(18) . . ?
C10A C11A C12A 121.99(18) . . ?
C10A C11A H11A 119.0 . . ?
C12A C11A H11A 119.0 . . ?
C13A C12A C17A 118.69(18) . . ?
C13A C12A C11A 122.67(17) . . ?
C17A C12A C11A 118.61(18) . . ?
C14A C13A C12A 121.18(19) . . ?
C14A C13A H13A 119.4 . . ?
C12A C13A H13A 119.4 . . ?
C13A C14A C15A 120.0(2) . . ?
C13A C14A H14A 120.0 . . ?
C15A C14A H14A 120.0 . . ?
C16A C15A C14A 120.40(19) . . ?
C16A C15A H15A 119.8 . . ?
C14A C15A H15A 119.8 . . ?
C15A C16A C17A 120.73(19) . . ?
C15A C16A H16A 119.6 . . ?
C17A C16A H16A 119.6 . . ?
C18A C17A C12A 118.67(18) . . ?
C18A C17A C16A 122.29(18) . . ?
C12A C17A C16A 119.01(19) . . ?
C19A C18A C17A 121.21(18) . . ?
C19A C18A H18A 119.4 . . ?
C17A C18A H18A 119.4 . . ?
C18A C19A C10A 120.91(19) . . ?
C18A C19A H19A 119.5 . . ?
C10A C19A H19A 119.5 . . ?
C1B N1B C8B 121.55(17) . . ?
C1B N1B H1B 120.2(15) . . ?
C8B N1B H1B 118.1(15) . . ?
O1B C1B N1B 122.20(19) . . ?
O1B C1B C2B 120.17(18) . . ?
N1B C1B C2B 117.63(17) . . ?
C3B C2B C7B 119.04(19) . . ?
C3B C2B C1B 118.53(18) . . ?
C7B C2B C1B 122.31(18) . . ?
C4B C3B C2B 121.50(19) . . ?
C4B C3B H3B 119.3 . . ?
C2B C3B H3B 119.3 . . ?
C5B C4B C3B 117.6(2) . . ?
C5B C4B H4B 121.2 . . ?
C3B C4B H4B 121.2 . . ?
F2 C5B C6B 118.23(19) . . ?
F2 C5B C4B 118.25(19) . . ?
C6B C5B C4B 123.5(2) . . ?
C5B C6B C7B 118.3(2) . . ?
C5B C6B H6B 120.8 . . ?
C7B C6B H6B 120.8 . . ?
C6B C7B C2B 120.0(2) . . ?
C6B C7B H7B 120.0 . . ?
C2B C7B H7B 120.0 . . ?
N1B C8B C9B 109.40(15) . . ?
N1B C8B C10B 110.14(16) . . ?
C9B C8B C10B 112.61(16) . . ?
N1B C8B H8B 108.2 . . ?
C9B C8B H8B 108.2 . . ?
C10B C8B H8B 108.2 . . ?
C8B C9B H9B1 109.5 . . ?
C8B C9B H9B2 109.5 . . ?
H9B1 C9B H9B2 109.5 . . ?
C8B C9B H9B3 109.5 . . ?
H9B1 C9B H9B3 109.5 . . ?
H9B2 C9B H9B3 109.5 . . ?
C11B C10B C19B 118.80(18) . . ?
C11B C10B C8B 121.60(18) . . ?
C19B C10B C8B 119.59(17) . . ?
C10B C11B C12B 121.81(19) . . ?
C10B C11B H11B 119.1 . . ?
C12B C11B H11B 119.1 . . ?
C13B C12B C11B 122.20(18) . . ?
C13B C12B C17B 118.92(18) . . ?
C11B C12B C17B 118.86(17) . . ?
C14B C13B C12B 120.68(19) . . ?
C14B C13B H13B 119.7 . . ?
C12B C13B H13B 119.7 . . ?
C13B C14B C15B 120.21(19) . . ?
C13B C14B H14B 119.9 . . ?
C15B C14B H14B 119.9 . . ?
C16B C15B C14B 120.48(19) . . ?
C16B C15B H15B 119.8 . . ?
C14B C15B H15B 119.8 . . ?
C15B C16B C17B 120.80(19) . . ?
C15B C16B H16B 119.6 . . ?
C17B C16B H16B 119.6 . . ?
C18B C17B C16B 122.66(19) . . ?
C18B C17B C12B 118.45(18) . . ?
C16B C17B C12B 118.90(18) . . ?
C19B C18B C17B 121.10(19) . . ?
C19B C18B H18B 119.5 . . ?
C17B C18B H18B 119.5 . . ?
C18B C19B C10B 120.97(18) . . ?
C18B C19B H19B 119.5 . . ?
C10B C19B H19B 119.5 . . ?

loop_
_geom_bond_atom_site_label_1
_geom_bond_atom_site_label_2
_geom_bond_distance
_geom_bond_site_symmetry_2
_geom_bond_publ_flag
F1 C5A 1.363(2) . ?
F2 C5B 1.363(2) . ?
O1A C1A 1.239(2) . ?
N1A C1A 1.336(3) . ?
N1A C8A 1.464(2) . ?
N1A H1A 0.86(2) . ?
C1A C2A 1.499(3) . ?
C2A C3A 1.392(3) . ?
C2A C7A 1.394(3) . ?
C3A C4A 1.383(3) . ?
C3A H3A 0.9500 . ?
C4A C5A 1.369(3) . ?
C4A H4A 0.9500 . ?
C5A C6A 1.372(3) . ?
C6A C7A 1.386(3) . ?
C6A H6A 0.9500 . ?
C7A H7A 0.9500 . ?
C8A C9A 1.525(3) . ?
C8A C10A 1.529(3) . ?
C8A H8A 1.0000 . ?
C9A H9A1 0.9800 . ?
C9A H9A2 0.9800 . ?
C9A H9A3 0.9800 . ?
C10A C11A 1.365(3) . ?
C10A C19A 1.426(3) . ?
C11A C12A 1.428(3) . ?
C11A H11A 0.9500 . ?
C12A C13A 1.413(3) . ?
C12A C17A 1.420(3) . ?
C13A C14A 1.373(3) . ?
C13A H13A 0.9500 . ?
C14A C15A 1.410(3) . ?
C14A H14A 0.9500 . ?
C15A C16A 1.367(3) . ?
C15A H15A 0.9500 . ?
C16A C17A 1.421(3) . ?
C16A H16A 0.9500 . ?
C17A C18A 1.413(3) . ?
C18A C19A 1.368(3) . ?
C18A H18A 0.9500 . ?
C19A H19A 0.9500 . ?
O1B C1B 1.239(2) . ?
N1B C1B 1.339(3) . ?
N1B C8B 1.473(2) . ?
N1B H1B 0.88(2) . ?
C1B C2B 1.503(3) . ?
C2B C3B 1.388(3) . ?
C2B C7B 1.397(3) . ?
C3B C4B 1.381(3) . ?
C3B H3B 0.9500 . ?
C4B C5B 1.371(3) . ?
C4B H4B 0.9500 . ?
C5B C6B 1.368(3) . ?
C6B C7B 1.394(3) . ?
C6B H6B 0.9500 . ?
C7B H7B 0.9500 . ?
C8B C9B 1.519(3) . ?
C8B C10B 1.520(3) . ?
C8B H8B 1.0000 . ?
C9B H9B1 0.9800 . ?
C9B H9B2 0.9800 . ?
C9B H9B3 0.9800 . ?
C10B C11B 1.368(3) . ?
C10B C19B 1.421(3) . ?
C11B C12B 1.423(3) . ?
C11B H11B 0.9500 . ?
C12B C13B 1.416(3) . ?
C12B C17B 1.423(3) . ?
C13B C14B 1.372(3) . ?
C13B H13B 0.9500 . ?
C14B C15B 1.414(3) . ?
C14B H14B 0.9500 . ?
C15B C16B 1.361(3) . ?
C15B H15B 0.9500 . ?
C16B C17B 1.420(3) . ?
C16B H16B 0.9500 . ?
C17B C18B 1.417(3) . ?
C18B C19B 1.370(3) . ?
C18B H18B 0.9500 . ?
C19B H19B 0.9500 . ?

loop_
_geom_hbond_atom_site_label_D
_geom_hbond_atom_site_label_H
_geom_hbond_atom_site_label_A
_geom_hbond_distance_DH
_geom_hbond_distance_HA
_geom_hbond_distance_DA
_geom_hbond_angle_DHA
_geom_hbond_site_symmetry_A
_geom_hbond_publ_flag
N1A H1A O1B 0.86(2) 2.14(2) 2.986(2) 168(2) . yes
N1B H1B O1A 0.88(2) 2.17(2) 3.038(2) 170(2) 1_565 yes

loop_
_geom_torsion_atom_site_label_1
_geom_torsion_atom_site_label_2
_geom_torsion_atom_site_label_3
_geom_torsion_atom_site_label_4
_geom_torsion
_geom_torsion_site_symmetry_1
_geom_torsion_site_symmetry_2
_geom_torsion_site_symmetry_3
_geom_torsion_site_symmetry_4
_geom_torsion_publ_flag
C8A N1A C1A O1A 5.7(3) . . . . ?
C8A N1A C1A C2A -172.81(17) . . . . ?
O1A C1A C2A C3A 35.7(3) . . . . ?
N1A C1A C2A C3A -145.75(19) . . . . ?
O1A C1A C2A C7A -139.8(2) . . . . ?
N1A C1A C2A C7A 38.7(3) . . . . ?
C7A C2A C3A C4A -0.5(3) . . . . ?
C1A C2A C3A C4A -176.09(19) . . . . ?
C2A C3A C4A C5A 1.0(3) . . . . ?
C3A C4A C5A F1 179.66(18) . . . . ?
C3A C4A C5A C6A -0.1(3) . . . . ?
F1 C5A C6A C7A 178.94(17) . . . . ?
C4A C5A C6A C7A -1.3(3) . . . . ?
C5A C6A C7A C2A 1.8(3) . . . . ?
C3A C2A C7A C6A -1.0(3) . . . . ?
C1A C2A C7A C6A 174.58(19) . . . . ?
C1A N1A C8A C9A -147.50(19) . . . . ?
C1A N1A C8A C10A 86.9(2) . . . . ?
N1A C8A C10A C11A 3.4(3) . . . . ?
C9A C8A C10A C11A -120.0(2) . . . . ?
N1A C8A C10A C19A -174.94(16) . . . . ?
C9A C8A C10A C19A 61.6(2) . . . . ?
C19A C10A C11A C12A 0.6(3) . . . . ?
C8A C10A C11A C12A -177.76(18) . . . . ?
C10A C11A C12A C13A 177.31(18) . . . . ?
C10A C11A C12A C17A -0.8(3) . . . . ?
C17A C12A C13A C14A 0.1(3) . . . . ?
C11A C12A C13A C14A -177.95(18) . . . . ?
C12A C13A C14A C15A -0.2(3) . . . . ?
C13A C14A C15A C16A -0.1(3) . . . . ?
C14A C15A C16A C17A 0.5(3) . . . . ?
C13A C12A C17A C18A -177.92(17) . . . . ?
C11A C12A C17A C18A 0.2(3) . . . . ?
C13A C12A C17A C16A 0.2(3) . . . . ?
C11A C12A C17A C16A 178.39(17) . . . . ?
C15A C16A C17A C18A 177.54(19) . . . . ?
C15A C16A C17A C12A -0.6(3) . . . . ?
C12A C17A C18A C19A 0.5(3) . . . . ?
C16A C17A C18A C19A -177.63(19) . . . . ?
C17A C18A C19A C10A -0.7(3) . . . . ?
C11A C10A C19A C18A 0.2(3) . . . . ?
C8A C10A C19A C18A 178.59(18) . . . . ?
C8B N1B C1B O1B 7.1(3) . . . . ?
C8B N1B C1B C2B -172.09(17) . . . . ?
O1B C1B C2B C3B 23.2(3) . . . . ?
N1B C1B C2B C3B -157.53(19) . . . . ?
O1B C1B C2B C7B -152.7(2) . . . . ?
N1B C1B C2B C7B 26.5(3) . . . . ?
C7B C2B C3B C4B 0.0(3) . . . . ?
C1B C2B C3B C4B -176.13(19) . . . . ?
C2B C3B C4B C5B 1.4(3) . . . . ?
C3B C4B C5B F2 177.53(18) . . . . ?
C3B C4B C5B C6B -1.4(3) . . . . ?
F2 C5B C6B C7B -178.85(18) . . . . ?
C4B C5B C6B C7B 0.1(3) . . . . ?
C5B C6B C7B C2B 1.3(3) . . . . ?
C3B C2B C7B C6B -1.3(3) . . . . ?
C1B C2B C7B C6B 174.62(19) . . . . ?
C1B N1B C8B C9B -155.41(19) . . . . ?
C1B N1B C8B C10B 80.3(2) . . . . ?
N1B C8B C10B C11B -122.1(2) . . . . ?
C9B C8B C10B C11B 115.5(2) . . . . ?
N1B C8B C10B C19B 57.0(2) . . . . ?
C9B C8B C10B C19B -65.4(2) . . . . ?
C19B C10B C11B C12B -1.1(3) . . . . ?
C8B C10B C11B C12B 177.97(18) . . . . ?
C10B C11B C12B C13B -178.26(19) . . . . ?
C10B C11B C12B C17B 0.7(3) . . . . ?
C11B C12B C13B C14B 179.57(19) . . . . ?
C17B C12B C13B C14B 0.6(3) . . . . ?
C12B C13B C14B C15B 0.1(3) . . . . ?
C13B C14B C15B C16B -0.6(3) . . . . ?
C14B C15B C16B C17B 0.3(3) . . . . ?
C15B C16B C17B C18B -179.61(19) . . . . ?
C15B C16B C17B C12B 0.4(3) . . . . ?
C13B C12B C17B C18B 179.17(18) . . . . ?
C11B C12B C17B C18B 0.2(3) . . . . ?
C13B C12B C17B C16B -0.9(3) . . . . ?
C11B C12B C17B C16B -179.85(18) . . . . ?
C16B C17B C18B C19B 179.37(19) . . . . ?
C12B C17B C18B C19B -0.7(3) . . . . ?
C17B C18B C19B C10B 0.3(3) . . . . ?
C11B C10B C19B C18B 0.6(3) . . . . ?
C8B C10B C19B C18B -178.48(18) . . . . ?
